data_7702901
loop_
_publ_author_name
'Champion, Martin J. D.'
'Farina, Paolo'
'Levason, William'
'Reid, Gillian'

_publ_section_title
;
 Trivalent scandium, yttrium and lanthanide complexes with thia-oxa and
 selena-oxa macrocycles and crown ether coordination.
;
_journal_issue 36
_journal_name_full 'Dalton transactions (Cambridge, England : 2003)'
_journal_page_first 13179
_journal_page_last 13189
_journal_paper_doi 10.1039/c3dt51405f
_journal_volume 42
_journal_year 2013
_chemical_formula_moiety 'C12 H24 Cl2 O4 S2 Y 1+, Cl4 Fe 1-'
_chemical_formula_sum 'C12 H24 Cl6 Fe O4 S2 Y'
_chemical_formula_weight 653.89
_chemical_name_systematic
; 
 Dichloro(1,4,10,13-tetraoxa-7,16-dithiacyclooctadecane)yttrium(III)
 tetrachloroferrate 
;
_space_group_IT_number 56
_space_group_name_Hall '-P 2ab 2ac'
_space_group_name_H-M_alt 'P c c n'
_symmetry_cell_setting orthorhombic
_symmetry_space_group_name_H-M 'P c c n'
_atom_sites_solution_hydrogens geom
_atom_sites_solution_primary direct
_atom_sites_solution_secondary difmap
_audit_creation_date 2013-03-22
_audit_creation_method 'SHELXL-97 + hand edit'
_cell_angle_alpha 90.00
_cell_angle_beta 90.00
_cell_angle_gamma 90.00
_cell_formula_units_Z 8
_cell_length_a 23.764(5)
_cell_length_b 16.180(2)
_cell_length_c 12.5376(18)
_cell_measurement_reflns_used 28339
_cell_measurement_temperature 100(2)
_cell_measurement_theta_max 27.5
_cell_measurement_theta_min 3.0
_cell_volume 4820.7(14)
_computing_cell_refinement 'CrystalClear-SM Expert 2.0 r7 (Rigaku, 2011)'
_computing_data_collection 'CrystalClear-SM Expert 2.0 r7 (Rigaku, 2011)'
_computing_data_reduction 'CrystalClear-SM Expert 2.0 r7 (Rigaku, 2011)'
_computing_molecular_graphics 'ORTEP-III (Farrugia, 1997)'
_computing_structure_refinement 'SHELXL-97 (Sheldrick, 2008)'
_computing_structure_solution 'SHELXS-97 (Sheldrick, 1997)'
_diffrn_ambient_temperature 100(2)
_diffrn_detector 'CCD plate'
_diffrn_detector_type 'Rigaku HG Saturn724+ (2x2 bin mode)'
_diffrn_measured_fraction_theta_full 0.997
_diffrn_measured_fraction_theta_max 0.997
_diffrn_measurement_device 'Four-circle \k diffractometer'
_diffrn_measurement_device_type 'Rigaku AFC12 '
_diffrn_measurement_method 'Profile data from \w-scans'
_diffrn_radiation_collimation 'Confocal mirrors, VHF VariMax '
_diffrn_radiation_type MoK\a
_diffrn_radiation_wavelength 0.71073
_diffrn_reflns_av_R_equivalents 0.0503
_diffrn_reflns_av_unetI/netI 0.0317
_diffrn_reflns_limit_h_max 30
_diffrn_reflns_limit_h_min -30
_diffrn_reflns_limit_k_max 16
_diffrn_reflns_limit_k_min -20
_diffrn_reflns_limit_l_max 15
_diffrn_reflns_limit_l_min -16
_diffrn_reflns_number 41731
_diffrn_reflns_theta_full 27.48
_diffrn_reflns_theta_max 27.48
_diffrn_reflns_theta_min 3.05
_diffrn_source 'Rotating anode X-ray tube'
_diffrn_source_type 'Rigaku FR-E+ Superbright'
_diffrn_standards_number 0
_exptl_absorpt_coefficient_mu 3.851
_exptl_absorpt_correction_T_max 1.000
_exptl_absorpt_correction_T_min 0.735
_exptl_absorpt_correction_type multi-scan
_exptl_absorpt_process_details
;Jacobson, R.A. (1998). REQAB. Private communication to the 
 Rigaku Corporation, Tokyo, Japan. 
;
_exptl_crystal_colour yellow
_exptl_crystal_density_diffrn 1.802
_exptl_crystal_density_method 'not measured'
_exptl_crystal_description prism
_exptl_crystal_F_000 2616
_exptl_crystal_size_max 0.07
_exptl_crystal_size_mid 0.05
_exptl_crystal_size_min 0.03
_refine_diff_density_max 0.720
_refine_diff_density_min -0.471
_refine_diff_density_rms 0.086
_refine_ls_extinction_method none
_refine_ls_goodness_of_fit_ref 1.051
_refine_ls_hydrogen_treatment constr
_refine_ls_matrix_type full
_refine_ls_number_parameters 235
_refine_ls_number_reflns 5515
_refine_ls_number_restraints 0
_refine_ls_restrained_S_all 1.051
_refine_ls_R_factor_all 0.0419
_refine_ls_R_factor_gt 0.0301
_refine_ls_shift/su_max 0.002
_refine_ls_shift/su_mean 0.000
_refine_ls_structure_factor_coef Fsqd
_refine_ls_weighting_details 'w=1/[\s^2^(Fo^2^)+(0.0263P)^2^+4.9479P] where P=(Fo^2^+2Fc^2^)/3'
_refine_ls_weighting_scheme calc
_refine_ls_wR_factor_gt 0.0627
_refine_ls_wR_factor_ref 0.0664
_reflns_number_gt 4573
_reflns_number_total 5515
_reflns_threshold_expression I>2\s(I)
_cod_data_source_file c3dt51405f.txt
_cod_data_source_block 12paf133r
_cod_database_code 7702901

loop_
_symmetry_equiv_pos_as_xyz
'x, y, z'
'-x+1/2, -y+1/2, z'
'x+1/2, -y, -z+1/2'
'-x, y+1/2, -z+1/2'
'-x, -y, -z'
'x-1/2, y-1/2, -z'
'-x-1/2, y, z-1/2'
'x, -y-1/2, z-1/2'

loop_
_atom_site_label
_atom_site_type_symbol
_atom_site_fract_x
_atom_site_fract_y
_atom_site_fract_z
_atom_site_U_iso_or_equiv
_atom_site_adp_type
_atom_site_occupancy
_atom_site_symmetry_multiplicity
_atom_site_calc_flag
_atom_site_refinement_flags
Y1 Y 0.137125(10) 0.585458(14) 0.386861(18) 0.01322(6) Uani 1 1 d .
Fe1 Fe 0.088756(18) 0.11884(2) 0.42138(3) 0.02340(10) Uani 1 1 d .
Cl1 Cl 0.23219(3) 0.63833(4) 0.45642(5) 0.02136(14) Uani 1 1 d .
Cl2 Cl 0.08743(3) 0.59429(4) 0.57049(5) 0.02111(14) Uani 1 1 d .
Cl3 Cl 0.13577(3) 0.18229(4) 0.29317(6) 0.02958(16) Uani 1 1 d .
Cl4 Cl 0.00126(3) 0.16261(5) 0.41510(6) 0.03389(18) Uani 1 1 d .
Cl5 Cl 0.12531(4) 0.14999(5) 0.57755(6) 0.0406(2) Uani 1 1 d .
Cl6 Cl 0.09380(3) -0.01420(4) 0.39342(6) 0.03282(18) Uani 1 1 d .
S1 S 0.18103(3) 0.43868(4) 0.49316(5) 0.02135(14) Uani 1 1 d .
S2 S 0.12080(3) 0.76279(4) 0.38879(5) 0.01660(13) Uani 1 1 d .
O1 O 0.19594(7) 0.49686(11) 0.26863(14) 0.0205(4) Uani 1 1 d .
O2 O 0.15550(7) 0.64525(10) 0.21828(13) 0.0178(4) Uani 1 1 d .
O3 O 0.04130(7) 0.62389(10) 0.32876(14) 0.0164(4) Uani 1 1 d .
O4 O 0.07861(7) 0.46762(11) 0.35149(15) 0.0199(4) Uani 1 1 d .
C1 C 0.22875(13) 0.39418(19) 0.3945(3) 0.0318(7) Uani 1 1 d .
H1A H 0.2630 0.3739 0.4311 0.038 Uiso 1 1 calc R
H1B H 0.2103 0.3462 0.3603 0.038 Uiso 1 1 calc R
C2 C 0.24560(12) 0.45542(18) 0.3094(3) 0.0301(7) Uani 1 1 d .
H2A H 0.2719 0.4966 0.3398 0.036 Uiso 1 1 calc R
H2B H 0.2651 0.4263 0.2506 0.036 Uiso 1 1 calc R
C3 C 0.20664(11) 0.52861(16) 0.1620(2) 0.0226(6) Uani 1 1 d .
H3A H 0.2093 0.4825 0.1103 0.027 Uiso 1 1 calc R
H3B H 0.2424 0.5599 0.1606 0.027 Uiso 1 1 calc R
C4 C 0.15850(11) 0.58388(16) 0.1343(2) 0.0191(5) Uani 1 1 d .
H4A H 0.1650 0.6107 0.0644 0.023 Uiso 1 1 calc R
H4B H 0.1230 0.5519 0.1306 0.023 Uiso 1 1 calc R
C5 C 0.15341(11) 0.72971(15) 0.1798(2) 0.0189(5) Uani 1 1 d .
H5A H 0.1162 0.7410 0.1474 0.023 Uiso 1 1 calc R
H5B H 0.1827 0.7383 0.1247 0.023 Uiso 1 1 calc R
C6 C 0.16330(11) 0.78728(16) 0.2725(2) 0.0186(5) Uani 1 1 d .
H6A H 0.1549 0.8445 0.2496 0.022 Uiso 1 1 calc R
H6B H 0.2035 0.7850 0.2926 0.022 Uiso 1 1 calc R
C7 C 0.04992(10) 0.77282(15) 0.3348(2) 0.0193(5) Uani 1 1 d .
H7A H 0.0324 0.8241 0.3623 0.023 Uiso 1 1 calc R
H7B H 0.0518 0.7769 0.2561 0.023 Uiso 1 1 calc R
C8 C 0.01425(11) 0.69949(15) 0.3657(2) 0.0193(5) Uani 1 1 d .
H8A H 0.0097 0.6977 0.4442 0.023 Uiso 1 1 calc R
H8B H -0.0236 0.7046 0.3332 0.023 Uiso 1 1 calc R
C9 C 0.00126(10) 0.55684(15) 0.3328(2) 0.0178(5) Uani 1 1 d .
H9A H -0.0327 0.5711 0.2910 0.021 Uiso 1 1 calc R
H9B H -0.0102 0.5462 0.4074 0.021 Uiso 1 1 calc R
C10 C 0.02907(11) 0.48168(16) 0.2867(2) 0.0192(5) Uani 1 1 d .
H10A H 0.0035 0.4335 0.2900 0.023 Uiso 1 1 calc R
H10B H 0.0397 0.4913 0.2114 0.023 Uiso 1 1 calc R
C11 C 0.09261(12) 0.38129(16) 0.3674(2) 0.0249(6) Uani 1 1 d .
H11A H 0.1186 0.3624 0.3108 0.030 Uiso 1 1 calc R
H11B H 0.0581 0.3471 0.3642 0.030 Uiso 1 1 calc R
C12 C 0.12021(12) 0.37251(16) 0.4757(2) 0.0248(6) Uani 1 1 d .
H12A H 0.1319 0.3143 0.4856 0.030 Uiso 1 1 calc R
H12B H 0.0922 0.3857 0.5316 0.030 Uiso 1 1 calc R

loop_
_atom_site_aniso_label
_atom_site_aniso_U_11
_atom_site_aniso_U_22
_atom_site_aniso_U_33
_atom_site_aniso_U_23
_atom_site_aniso_U_13
_atom_site_aniso_U_12
Y1 0.01510(12) 0.01271(12) 0.01186(12) 0.00098(9) -0.00026(9) -0.00183(9)
Fe1 0.0344(2) 0.0171(2) 0.0187(2) -0.00065(15) -0.00547(16) 0.00407(17)
Cl1 0.0188(3) 0.0218(3) 0.0234(3) 0.0063(3) -0.0058(2) -0.0058(3)
Cl2 0.0271(3) 0.0214(3) 0.0148(3) -0.0010(2) 0.0042(2) -0.0065(3)
Cl3 0.0316(4) 0.0254(4) 0.0317(4) 0.0047(3) 0.0007(3) 0.0037(3)
Cl4 0.0343(4) 0.0427(4) 0.0246(4) -0.0060(3) 0.0022(3) 0.0112(3)
Cl5 0.0705(6) 0.0266(4) 0.0247(4) -0.0019(3) -0.0198(4) 0.0031(4)
Cl6 0.0509(5) 0.0160(3) 0.0315(4) -0.0011(3) -0.0118(3) 0.0039(3)
S1 0.0225(3) 0.0192(3) 0.0224(4) 0.0049(3) -0.0020(3) -0.0009(3)
S2 0.0214(3) 0.0144(3) 0.0140(3) -0.0001(2) -0.0016(2) -0.0021(2)
O1 0.0207(9) 0.0216(10) 0.0191(10) 0.0036(8) 0.0039(7) 0.0020(8)
O2 0.0275(10) 0.0145(9) 0.0113(9) 0.0000(7) 0.0011(7) 0.0006(8)
O3 0.0160(9) 0.0121(9) 0.0210(10) -0.0020(7) -0.0001(7) -0.0015(7)
O4 0.0188(9) 0.0138(9) 0.0272(11) -0.0034(7) -0.0045(8) 0.0003(7)
C1 0.0274(16) 0.0293(16) 0.0385(19) 0.0103(13) 0.0063(13) 0.0092(13)
C2 0.0233(15) 0.0306(16) 0.0363(18) 0.0075(13) 0.0060(12) 0.0097(13)
C3 0.0269(15) 0.0221(14) 0.0186(14) -0.0017(11) 0.0075(11) 0.0009(12)
C4 0.0254(13) 0.0197(13) 0.0124(13) -0.0039(10) 0.0010(10) -0.0038(11)
C5 0.0241(13) 0.0161(13) 0.0165(13) 0.0055(10) -0.0012(10) -0.0021(11)
C6 0.0192(13) 0.0177(13) 0.0189(13) 0.0035(10) 0.0003(10) -0.0048(10)
C7 0.0215(13) 0.0147(13) 0.0216(14) 0.0014(10) -0.0019(10) 0.0006(11)
C8 0.0203(13) 0.0156(13) 0.0220(14) -0.0035(10) 0.0002(10) 0.0024(11)
C9 0.0168(12) 0.0171(12) 0.0195(14) 0.0003(10) -0.0001(10) -0.0051(10)
C10 0.0194(13) 0.0179(13) 0.0202(14) -0.0034(10) -0.0027(10) -0.0039(10)
C11 0.0304(16) 0.0107(13) 0.0336(17) -0.0014(11) -0.0043(12) -0.0003(11)
C12 0.0272(15) 0.0160(14) 0.0312(16) 0.0037(11) 0.0021(12) -0.0027(11)

loop_
_atom_type_symbol
_atom_type_description
_atom_type_scat_dispersion_real
_atom_type_scat_dispersion_imag
_atom_type_scat_source
C C 0.0033 0.0016 'International Tables Vol C Tables 4.2.6.8 and 6.1.1.4'
H H 0.0000 0.0000 'International Tables Vol C Tables 4.2.6.8 and 6.1.1.4'
S S 0.1246 0.1234 'International Tables Vol C Tables 4.2.6.8 and 6.1.1.4'
Y Y -2.7962 3.5667 'International Tables Vol C Tables 4.2.6.8 and 6.1.1.4'
O O 0.0106 0.0060 'International Tables Vol C Tables 4.2.6.8 and 6.1.1.4'
Cl Cl 0.1484 0.1585 'International Tables Vol C Tables 4.2.6.8 and 6.1.1.4'
Fe Fe 0.3463 0.8444 'International Tables Vol C Tables 4.2.6.8 and 6.1.1.4'

loop_
_geom_angle_atom_site_label_1
_geom_angle_atom_site_label_2
_geom_angle_atom_site_label_3
_geom_angle
O2 Y1 O4 105.46(6)
O2 Y1 O3 78.68(6)
O4 Y1 O3 67.15(6)
O2 Y1 O1 66.43(6)
O4 Y1 O1 76.00(6)
O3 Y1 O1 119.11(6)
O2 Y1 Cl1 90.28(5)
O4 Y1 Cl1 146.78(4)
O3 Y1 Cl1 145.80(4)
O1 Y1 Cl1 84.28(5)
O2 Y1 Cl2 148.82(5)
O4 Y1 Cl2 86.79(5)
O3 Y1 Cl2 80.10(4)
O1 Y1 Cl2 144.69(4)
Cl1 Y1 Cl2 94.63(2)
O2 Y1 S2 68.09(4)
O4 Y1 S2 135.30(4)
O3 Y1 S2 68.26(4)
O1 Y1 S2 130.57(4)
Cl1 Y1 S2 77.58(2)
Cl2 Y1 S2 82.93(2)
O2 Y1 S1 132.49(5)
O4 Y1 S1 69.20(5)
O3 Y1 S1 132.03(4)
O1 Y1 S1 66.58(4)
Cl1 Y1 S1 78.55(2)
Cl2 Y1 S1 78.58(2)
S2 Y1 S1 148.33(2)
Cl6 Fe1 Cl4 111.33(4)
Cl6 Fe1 Cl5 110.30(3)
Cl4 Fe1 Cl5 109.36(4)
Cl6 Fe1 Cl3 108.26(3)
Cl4 Fe1 Cl3 107.60(3)
Cl5 Fe1 Cl3 109.95(4)
C12 S1 C1 100.39(14)
C12 S1 Y1 98.08(9)
C1 S1 Y1 103.52(9)
C6 S2 C7 101.32(12)
C6 S2 Y1 97.75(9)
C7 S2 Y1 102.06(8)
C2 O1 C3 110.2(2)
C2 O1 Y1 120.86(16)
C3 O1 Y1 116.21(14)
C4 O2 C5 113.95(19)
C4 O2 Y1 112.21(14)
C5 O2 Y1 132.57(14)
C9 O3 C8 109.19(18)
C9 O3 Y1 114.09(13)
C8 O3 Y1 121.61(14)
C10 O4 C11 114.51(19)
C10 O4 Y1 116.72(14)
C11 O4 Y1 127.37(15)
C2 C1 S1 112.6(2)
C2 C1 H1A 109.1
S1 C1 H1A 109.1
C2 C1 H1B 109.1
S1 C1 H1B 109.1
H1A C1 H1B 107.8
O1 C2 C1 109.7(2)
O1 C2 H2A 109.7
C1 C2 H2A 109.7
O1 C2 H2B 109.7
C1 C2 H2B 109.7
H2A C2 H2B 108.2
O1 C3 C4 107.0(2)
O1 C3 H3A 110.3
C4 C3 H3A 110.3
O1 C3 H3B 110.3
C4 C3 H3B 110.3
H3A C3 H3B 108.6
O2 C4 C3 106.2(2)
O2 C4 H4A 110.5
C3 C4 H4A 110.5
O2 C4 H4B 110.5
C3 C4 H4B 110.5
H4A C4 H4B 108.7
O2 C5 C6 108.7(2)
O2 C5 H5A 109.9
C6 C5 H5A 109.9
O2 C5 H5B 109.9
C6 C5 H5B 109.9
H5A C5 H5B 108.3
C5 C6 S2 113.40(17)
C5 C6 H6A 108.9
S2 C6 H6A 108.9
C5 C6 H6B 108.9
S2 C6 H6B 108.9
H6A C6 H6B 107.7
C8 C7 S2 110.73(18)
C8 C7 H7A 109.5
S2 C7 H7A 109.5
C8 C7 H7B 109.5
S2 C7 H7B 109.5
H7A C7 H7B 108.1
O3 C8 C7 109.3(2)
O3 C8 H8A 109.8
C7 C8 H8A 109.8
O3 C8 H8B 109.8
C7 C8 H8B 109.8
H8A C8 H8B 108.3
O3 C9 C10 107.8(2)
O3 C9 H9A 110.2
C10 C9 H9A 110.2
O3 C9 H9B 110.2
C10 C9 H9B 110.2
H9A C9 H9B 108.5
O4 C10 C9 105.6(2)
O4 C10 H10A 110.6
C9 C10 H10A 110.6
O4 C10 H10B 110.6
C9 C10 H10B 110.6
H10A C10 H10B 108.7
O4 C11 C12 108.2(2)
O4 C11 H11A 110.1
C12 C11 H11A 110.1
O4 C11 H11B 110.1
C12 C11 H11B 110.1
H11A C11 H11B 108.4
C11 C12 S1 113.49(19)
C11 C12 H12A 108.9
S1 C12 H12A 108.9
C11 C12 H12B 108.9
S1 C12 H12B 108.9
H12A C12 H12B 107.7

loop_
_geom_bond_atom_site_label_1
_geom_bond_atom_site_label_2
_geom_bond_distance
Y1 O2 2.3652(17)
Y1 O4 2.4012(17)
Y1 O3 2.4703(17)
Y1 O1 2.4911(18)
Y1 Cl1 2.5682(8)
Y1 Cl2 2.5914(7)
Y1 S2 2.8955(8)
Y1 S1 2.9162(8)
Fe1 Cl6 2.1843(8)
Fe1 Cl4 2.1978(9)
Fe1 Cl5 2.2005(9)
Fe1 Cl3 2.2104(9)
S1 C12 1.812(3)
S1 C1 1.826(3)
S2 C6 1.818(3)
S2 C7 1.822(3)
O1 C2 1.450(3)
O1 C3 1.454(3)
O2 C4 1.449(3)
O2 C5 1.450(3)
O3 C9 1.444(3)
O3 C8 1.457(3)
O4 C10 1.448(3)
O4 C11 1.450(3)
C1 C2 1.510(4)
C1 H1A 0.9900
C1 H1B 0.9900
C2 H2A 0.9900
C2 H2B 0.9900
C3 C4 1.493(4)
C3 H3A 0.9900
C3 H3B 0.9900
C4 H4A 0.9900
C4 H4B 0.9900
C5 C6 1.508(3)
C5 H5A 0.9900
C5 H5B 0.9900
C6 H6A 0.9900
C6 H6B 0.9900
C7 C8 1.509(3)
C7 H7A 0.9900
C7 H7B 0.9900
C8 H8A 0.9900
C8 H8B 0.9900
C9 C10 1.500(3)
C9 H9A 0.9900
C9 H9B 0.9900
C10 H10A 0.9900
C10 H10B 0.9900
C11 C12 1.514(4)
C11 H11A 0.9900
C11 H11B 0.9900
C12 H12A 0.9900
C12 H12B 0.9900

loop_
_geom_torsion_atom_site_label_1
_geom_torsion_atom_site_label_2
_geom_torsion_atom_site_label_3
_geom_torsion_atom_site_label_4
_geom_torsion
C12 S1 C1 C2 119.3(2)
Y1 S1 C1 C2 18.3(2)
C3 O1 C2 C1 -156.6(2)
Y1 O1 C2 C1 63.2(3)
S1 C1 C2 O1 -48.3(3)
C2 O1 C3 C4 -169.2(2)
Y1 O1 C3 C4 -27.0(2)
C5 O2 C4 C3 129.2(2)
Y1 O2 C4 C3 -62.0(2)
O1 C3 C4 O2 55.8(3)
C4 O2 C5 C6 -167.6(2)
Y1 O2 C5 C6 26.5(3)
O2 C5 C6 S2 -48.1(3)
C7 S2 C6 C5 -59.8(2)
Y1 S2 C6 C5 44.25(19)
C6 S2 C7 C8 132.53(19)
Y1 S2 C7 C8 31.96(19)
C9 O3 C8 C7 -165.1(2)
Y1 O3 C8 C7 58.7(2)
S2 C7 C8 O3 -56.9(2)
C8 O3 C9 C10 175.8(2)
Y1 O3 C9 C10 -44.4(2)
C11 O4 C10 C9 145.0(2)
Y1 O4 C10 C9 -47.5(2)
O3 C9 C10 O4 58.4(2)
C10 O4 C11 C12 -148.9(2)
Y1 O4 C11 C12 45.2(3)
O4 C11 C12 S1 -55.4(3)
C1 S1 C12 C11 -65.6(2)
Y1 S1 C12 C11 39.9(2)
